data_7709282
loop_
_publ_author_name
'Lahiri, Goutam Kumar'
'Panda, Sanjib'
'Huang, Kuo-Wei'
'Singh, Aditi'
'Dey, Sanchaita'

_publ_section_title
;
 Inner-sphere electron transfer at the ruthenium-azo interface
;
_journal_name_full 'Dalton Transactions'
_journal_paper_doi 10.1039/D1DT03934B
_journal_year 2022
_chemical_formula_moiety 'C36 H42 N6 O8 Ru2'
_chemical_formula_sum 'C36 H42 N6 O8 Ru2'
_chemical_formula_weight 888.89
_space_group_crystal_system triclinic
_space_group_IT_number 2
_space_group_name_Hall '-P 1'
_space_group_name_H-M_alt 'P -1'
_atom_sites_solution_hydrogens geom
_audit_creation_date 2020-12-11
_audit_creation_method
;
Olex2 1.2
(compiled 2018.05.29 svn.r3508 for OlexSys, GUI svn.r5506)
;
_audit_update_record
;
2021-03-05 deposited with the CCDC.	2022-01-11 downloaded from the CCDC.
;
_cell_angle_alpha 68.586(2)
_cell_angle_beta 89.761(2)
_cell_angle_gamma 76.019(2)
_cell_formula_units_Z 2
_cell_length_a 11.6157(2)
_cell_length_b 11.8944(3)
_cell_length_c 15.6228(3)
_cell_measurement_reflns_used 25230
_cell_measurement_temperature 150(2)
_cell_measurement_theta_max 30.1070
_cell_measurement_theta_min 1.8440
_cell_volume 1941.48(8)
_computing_cell_refinement 'CrysAlisPro 1.171.40.67a (Rigaku OD, 2019)'
_computing_data_collection 'CrysAlisPro 1.171.40.67a (Rigaku OD, 2019)'
_computing_data_reduction 'CrysAlisPro 1.171.40.67a (Rigaku OD, 2019)'
_computing_molecular_graphics 'Olex2 (Dolomanov et al., 2009)'
_computing_publication_material 'Olex2 (Dolomanov et al., 2009)'
_computing_structure_refinement 'ShelXL (Sheldrick, 2015)'
_computing_structure_solution 'ShelXT (Sheldrick, 2015)'
_diffrn_ambient_temperature 150(2)
_diffrn_detector 'CCD plate'
_diffrn_measured_fraction_theta_full 0.997
_diffrn_measured_fraction_theta_max 0.873
_diffrn_measurement_details
;
List of Runs (angles in degrees, time in seconds):

  # Type    Start    End  Width  t~exp~   \w     \q     \k     \f   Frames
#--------------------------------------------------------------------------
  1  \f   -339.92  20.08   0.50    3.00  20.13  -8.96 -59.24    --   720
  2  \w    -69.41 -12.41   0.50    3.00    --   -9.01 114.06 164.95  114
  3  \w    -50.81  25.69   0.50    3.00    --   -9.01  80.44 -27.87  153
  4  \w   -104.62  19.88   0.50    3.00    --   -8.96 -59.25 -51.92  249
  5  \w    -52.62  22.38   0.50    3.00    --   -9.01  83.69  57.22  150
  6  \w   -104.62  19.88   0.50    3.00    --   -8.96 -59.25 164.08  249
  7  \f   -349.73   8.77   0.50    3.00  13.43  -8.96 -31.50    --   717
;
_diffrn_measurement_device 'abstract diffractometer'
_diffrn_measurement_device_type 'Saxi-CrysAlisPro-abstract goniometer imported SAXI images'
_diffrn_measurement_method '\w and \f scans'
_diffrn_orient_matrix_type 'CrysAlisPro convention (1999,Acta A55,543-557)'
_diffrn_orient_matrix_UB_11 -0.0102150000
_diffrn_orient_matrix_UB_12 0.0435579000
_diffrn_orient_matrix_UB_13 -0.0463019000
_diffrn_orient_matrix_UB_21 0.0532904000
_diffrn_orient_matrix_UB_22 -0.0341325000
_diffrn_orient_matrix_UB_23 -0.0106910000
_diffrn_orient_matrix_UB_31 -0.0324089000
_diffrn_orient_matrix_UB_32 -0.0365110000
_diffrn_orient_matrix_UB_33 -0.0118716000
_diffrn_radiation_monochromator graphite
_diffrn_radiation_probe x-ray
_diffrn_radiation_type MoK\a
_diffrn_radiation_wavelength 0.71073
_diffrn_reflns_av_R_equivalents 0.0447
_diffrn_reflns_av_unetI/netI 0.0385
_diffrn_reflns_Laue_measured_fraction_full 0.997
_diffrn_reflns_Laue_measured_fraction_max 0.873
_diffrn_reflns_limit_h_max 17
_diffrn_reflns_limit_h_min -17
_diffrn_reflns_limit_k_max 17
_diffrn_reflns_limit_k_min -17
_diffrn_reflns_limit_l_max 21
_diffrn_reflns_limit_l_min -23
_diffrn_reflns_number 81212
_diffrn_reflns_point_group_measured_fraction_full 0.997
_diffrn_reflns_point_group_measured_fraction_max 0.873
_diffrn_reflns_theta_full 25.242
_diffrn_reflns_theta_max 32.308
_diffrn_reflns_theta_min 1.895
_diffrn_source 'fine-focus sealed X-ray tube'
_diffrn_source_type 'Enhance (Mo) X-ray Source'
_exptl_absorpt_coefficient_mu 0.834
_exptl_absorpt_correction_T_max 1.00000
_exptl_absorpt_correction_T_min 0.76962
_exptl_absorpt_correction_type multi-scan
_exptl_absorpt_process_details
;
CrysAlisPro 1.171.40.67a (Rigaku Oxford Diffraction, 2019)
Empirical absorption correction using spherical harmonics,
 implemented in SCALE3 ABSPACK scaling algorithm.
;
_exptl_crystal_colour Green
_exptl_crystal_density_diffrn 1.521
_exptl_crystal_description block
_exptl_crystal_F_000 904
_exptl_crystal_size_max 0.132
_exptl_crystal_size_mid 0.068
_exptl_crystal_size_min 0.031
_refine_diff_density_max 1.602
_refine_diff_density_min -0.981
_refine_diff_density_rms 0.112
_refine_ls_extinction_method none
_refine_ls_goodness_of_fit_ref 1.049
_refine_ls_hydrogen_treatment constr
_refine_ls_matrix_type full
_refine_ls_number_parameters 479
_refine_ls_number_reflns 12094
_refine_ls_number_restraints 0
_refine_ls_restrained_S_all 1.049
_refine_ls_R_factor_all 0.0629
_refine_ls_R_factor_gt 0.0444
_refine_ls_shift/su_max 0.001
_refine_ls_shift/su_mean 0.000
_refine_ls_structure_factor_coef Fsqd
_refine_ls_weighting_details 'w=1/[\s^2^(Fo^2^)+(0.0450P)^2^+4.2137P] where P=(Fo^2^+2Fc^2^)/3'
_refine_ls_weighting_scheme calc
_refine_ls_wR_factor_gt 0.1066
_refine_ls_wR_factor_ref 0.1167
_reflns_Friedel_coverage 0.000
_reflns_number_gt 9466
_reflns_number_total 12094
_reflns_threshold_expression 'I > 2\s(I)'
_cod_data_source_file d1dt03934b2.cif
_cod_data_source_block 2
_cod_database_code 7709282
_shelx_shelxl_version_number 2018/3
_chemical_oxdiff_formula C30H30N6O8Ru2
_shelx_space_group_comment
;
The symmetry employed for this shelxl refinement is uniquely defined
by the following loop, which should always be used as a source of
symmetry information in preference to the above space-group names.
They are only intended as comments.
;
_reflns_odcompleteness_completeness 87.45
_reflns_odcompleteness_iscentric 1
_reflns_odcompleteness_theta 32.24
_olex2_refinement_description
;
1. Fixed Uiso
 At 1.2 times of:
  All C(H) groups
 At 1.5 times of:
  All C(H,H,H) groups
2.a Aromatic/amide H refined with riding coordinates:
 C11(H11), C14(H14), C29(H29), C13(H13), C3(H3), C12(H12), C34(H34), C19(H19),
 C24(H24), C6(H6), C4(H4), C5(H5)
2.b Idealised Me refined as rotating group:
 C8(H8A,H8B,H8C), C27(H27A,H27B,H27C), C36(H36A,H36B,H36C), C16(H16A,H16B,
 H16C), C22(H22A,H22B,H22C), C32(H32A,H32B,H32C), C31(H31A,H31B,H31C), C26(H26A,
 H26B,H26C), C17(H17A,H17B,H17C), C21(H21A,H21B,H21C)
;
_smtbx_masks_void_probe_radius 1.2
_smtbx_masks_void_truncation_radius 1.2
_olex2_submission_special_instructions 'No special instructions were received'
_oxdiff_exptl_absorpt_empirical_details
;
Empirical correction (ABSPACK) includes:
- Absorption correction using spherical harmonics
- Frame scaling
;
_oxdiff_exptl_absorpt_empirical_full_max 1.350
_oxdiff_exptl_absorpt_empirical_full_min 0.705

loop_
_space_group_symop_operation_xyz
'x, y, z'
'-x, -y, -z'

loop_
_atom_site_label
_atom_site_type_symbol
_atom_site_fract_x
_atom_site_fract_y
_atom_site_fract_z
_atom_site_U_iso_or_equiv
_atom_site_adp_type
_atom_site_occupancy
_atom_site_site_symmetry_order
_atom_site_calc_flag
_atom_site_refinement_flags_posn
_atom_site_refinement_flags_adp
_atom_site_refinement_flags_occupancy
_atom_site_disorder_assembly
_atom_site_disorder_group
Ru2 Ru 0.71097(2) 0.26645(2) 0.88637(2) 0.02387(7) Uani 1 1 d . . . . .
Ru1 Ru 0.34662(2) 0.48296(2) 0.70719(2) 0.02381(7) Uani 1 1 d . . . . .
O7 O 0.70875(19) 0.0847(2) 0.96122(15) 0.0288(4) Uani 1 1 d . . . . .
O1 O 0.17067(19) 0.5038(2) 0.67598(15) 0.0308(5) Uani 1 1 d . . . . .
O8 O 0.59960(19) 0.3328(2) 0.96580(15) 0.0287(4) Uani 1 1 d . . . . .
O5 O 0.84266(19) 0.2349(2) 0.98534(15) 0.0302(5) Uani 1 1 d . . . . .
O4 O 0.30990(19) 0.4008(2) 0.83787(15) 0.0292(4) Uani 1 1 d . . . . .
O3 O 0.2903(2) 0.6597(2) 0.70887(16) 0.0308(5) Uani 1 1 d . . . . .
O6 O 0.83501(19) 0.2106(2) 0.80657(15) 0.0307(5) Uani 1 1 d . . . . .
O2 O 0.3699(2) 0.5590(2) 0.57125(15) 0.0320(5) Uani 1 1 d . . . . .
N3 N 0.5745(2) 0.3108(2) 0.79395(17) 0.0237(5) Uani 1 1 d . . . . .
N1 N 0.5178(2) 0.4413(2) 0.75097(17) 0.0249(5) Uani 1 1 d . . . . .
N4 N 0.7017(2) 0.4462(2) 0.80983(17) 0.0264(5) Uani 1 1 d . . . . .
N5 N 0.5547(2) 0.1313(2) 0.75647(18) 0.0285(5) Uani 1 1 d . . . . .
N2 N 0.4101(2) 0.3105(2) 0.70828(17) 0.0259(5) Uani 1 1 d . . . . .
N6 N 0.5958(2) 0.6275(2) 0.70355(18) 0.0288(5) Uani 1 1 d . . . . .
C1 C 0.5154(3) 0.2498(3) 0.7582(2) 0.0253(6) Uani 1 1 d . . . . .
C28 C 0.9523(3) 0.1824(3) 0.9853(2) 0.0303(6) Uani 1 1 d . . . . .
C9 C 0.5991(3) 0.5047(3) 0.7552(2) 0.0261(6) Uani 1 1 d . . . . .
C18 C 0.1161(3) 0.5614(3) 0.5959(2) 0.0334(7) Uani 1 1 d . . . . .
C10 C 0.7683(3) 0.5318(3) 0.7943(2) 0.0277(6) Uani 1 1 d . . . . .
C33 C 0.6484(3) 0.0542(3) 1.0305(2) 0.0298(6) Uani 1 1 d . . . . .
C35 C 0.5586(3) 0.2650(3) 1.0362(2) 0.0312(6) Uani 1 1 d . . . . .
C30 C 0.9467(3) 0.1715(3) 0.8291(2) 0.0337(7) Uani 1 1 d . . . . .
C2 C 0.3798(3) 0.2331(3) 0.6696(2) 0.0278(6) Uani 1 1 d . . . . .
C15 C 0.7028(3) 0.6461(3) 0.7277(2) 0.0302(6) Uani 1 1 d . . . . .
C11 C 0.8804(3) 0.5202(3) 0.8318(2) 0.0352(7) Uani 1 1 d . . . . .
H11 H 0.924608 0.444601 0.874978 0.042 Uiso 1 1 calc R . . . .
C23 C 0.2523(3) 0.6797(3) 0.7806(2) 0.0332(7) Uani 1 1 d . . . . .
C7 C 0.4701(3) 0.1209(3) 0.6995(2) 0.0297(6) Uani 1 1 d . . . . .
C8 C 0.6703(3) 0.0413(3) 0.7878(3) 0.0365(7) Uani 1 1 d . . . . .
H8A H 0.724950 0.078854 0.806407 0.055 Uiso 1 1 calc GR . . . .
H8B H 0.700006 0.016029 0.738412 0.055 Uiso 1 1 calc GR . . . .
H8C H 0.662068 -0.030512 0.839247 0.055 Uiso 1 1 calc GR . . . .
C14 C 0.7472(3) 0.7511(3) 0.6974(3) 0.0373(7) Uani 1 1 d . . . . .
H14 H 0.704240 0.826055 0.652665 0.045 Uiso 1 1 calc R . . . .
C20 C 0.2879(3) 0.6053(3) 0.5054(2) 0.0350(7) Uani 1 1 d . . . . .
C27 C 1.0296(3) 0.1558(4) 1.0707(3) 0.0401(8) Uani 1 1 d . . . . .
H27A H 1.040506 0.232767 1.071761 0.060 Uiso 1 1 calc GR . . . .
H27B H 1.105710 0.101573 1.070649 0.060 Uiso 1 1 calc GR . . . .
H27C H 0.992160 0.116029 1.124279 0.060 Uiso 1 1 calc GR . . . .
C25 C 0.2612(3) 0.4616(3) 0.8866(2) 0.0324(7) Uani 1 1 d . . . . .
C29 C 1.0036(3) 0.1523(3) 0.9128(2) 0.0384(8) Uani 1 1 d . . . . .
H29 H 1.085162 0.115176 0.921871 0.046 Uiso 1 1 calc R . . . .
C13 C 0.8585(3) 0.7389(3) 0.7368(3) 0.0408(8) Uani 1 1 d . . . . .
H13 H 0.890165 0.807969 0.719207 0.049 Uiso 1 1 calc R . . . .
C3 C 0.2833(3) 0.2519(3) 0.6097(2) 0.0350(7) Uani 1 1 d . . . . .
H3 H 0.223166 0.325912 0.590217 0.042 Uiso 1 1 calc R . . . .
C12 C 0.9244(3) 0.6255(4) 0.8025(3) 0.0404(8) Uani 1 1 d . . . . .
H12 H 0.999082 0.620509 0.826978 0.048 Uiso 1 1 calc R . . . .
C36 C 0.4863(3) 0.3351(4) 1.0897(3) 0.0398(8) Uani 1 1 d . . . . .
H36A H 0.538903 0.350141 1.129195 0.060 Uiso 1 1 calc GR . . . .
H36B H 0.436246 0.286430 1.126566 0.060 Uiso 1 1 calc GR . . . .
H36C H 0.437764 0.413456 1.047557 0.060 Uiso 1 1 calc GR . . . .
C34 C 0.5780(3) 0.1356(3) 1.0675(2) 0.0355(7) Uani 1 1 d . . . . .
H34 H 0.539895 0.099087 1.118882 0.043 Uiso 1 1 calc R . . . .
C16 C 0.5162(3) 0.7151(3) 0.6225(3) 0.0408(8) Uani 1 1 d . . . . .
H16A H 0.477519 0.670023 0.597118 0.061 Uiso 1 1 calc GR . . . .
H16B H 0.561451 0.760230 0.577163 0.061 Uiso 1 1 calc GR . . . .
H16C H 0.457370 0.772840 0.639993 0.061 Uiso 1 1 calc GR . . . .
C22 C 0.2183(4) 0.8159(4) 0.7686(3) 0.0495(10) Uani 1 1 d . . . . .
H22A H 0.281415 0.853353 0.742977 0.074 Uiso 1 1 calc GR . . . .
H22B H 0.205248 0.822340 0.827576 0.074 Uiso 1 1 calc GR . . . .
H22C H 0.146635 0.858474 0.727771 0.074 Uiso 1 1 calc GR . . . .
C19 C 0.1669(3) 0.6104(4) 0.5141(2) 0.0416(8) Uani 1 1 d . . . . .
H19 H 0.115720 0.650363 0.460195 0.050 Uiso 1 1 calc R . . . .
C24 C 0.2386(3) 0.5906(3) 0.8640(3) 0.0366(7) Uani 1 1 d . . . . .
H24 H 0.211429 0.619753 0.910094 0.044 Uiso 1 1 calc R . . . .
C32 C 0.6551(3) -0.0832(3) 1.0755(3) 0.0403(8) Uani 1 1 d . . . . .
H32A H 0.580268 -0.097484 1.062862 0.060 Uiso 1 1 calc GR . . . .
H32B H 0.672322 -0.110145 1.141069 0.060 Uiso 1 1 calc GR . . . .
H32C H 0.717082 -0.129521 1.051402 0.060 Uiso 1 1 calc GR . . . .
C6 C 0.4660(3) 0.0249(3) 0.6695(2) 0.0372(7) Uani 1 1 d . . . . .
H6 H 0.525373 -0.049747 0.689371 0.045 Uiso 1 1 calc R . . . .
C31 C 1.0200(4) 0.1469(4) 0.7546(3) 0.0492(10) Uani 1 1 d . . . . .
H31A H 0.978928 0.110811 0.722507 0.074 Uiso 1 1 calc GR . . . .
H31B H 1.095911 0.090142 0.782173 0.074 Uiso 1 1 calc GR . . . .
H31C H 1.031835 0.224149 0.711780 0.074 Uiso 1 1 calc GR . . . .
C4 C 0.2797(4) 0.1562(3) 0.5796(3) 0.0417(8) Uani 1 1 d . . . . .
H4 H 0.216011 0.166064 0.539329 0.050 Uiso 1 1 calc R . . . .
C26 C 0.2192(4) 0.3832(4) 0.9739(3) 0.0455(9) Uani 1 1 d . . . . .
H26A H 0.148101 0.363523 0.959335 0.068 Uiso 1 1 calc GR . . . .
H26B H 0.202439 0.428627 1.014186 0.068 Uiso 1 1 calc GR . . . .
H26C H 0.280028 0.307219 1.004144 0.068 Uiso 1 1 calc GR . . . .
C17 C -0.0163(3) 0.5706(4) 0.5915(3) 0.0482(10) Uani 1 1 d . . . . .
H17A H -0.029460 0.490358 0.626501 0.072 Uiso 1 1 calc GR . . . .
H17B H -0.047099 0.596998 0.528391 0.072 Uiso 1 1 calc GR . . . .
H17C H -0.056349 0.630311 0.616874 0.072 Uiso 1 1 calc GR . . . .
C5 C 0.3704(4) 0.0453(3) 0.6092(3) 0.0428(8) Uani 1 1 d . . . . .
H5 H 0.366045 -0.016721 0.587374 0.051 Uiso 1 1 calc R . . . .
C21 C 0.3306(4) 0.6564(5) 0.4118(3) 0.0568(11) Uani 1 1 d . . . . .
H21A H 0.350482 0.733217 0.403771 0.085 Uiso 1 1 calc GR . . . .
H21B H 0.268763 0.671817 0.365237 0.085 Uiso 1 1 calc GR . . . .
H21C H 0.399798 0.597023 0.406382 0.085 Uiso 1 1 calc GR . . . .

loop_
_atom_site_aniso_label
_atom_site_aniso_U_11
_atom_site_aniso_U_22
_atom_site_aniso_U_33
_atom_site_aniso_U_23
_atom_site_aniso_U_13
_atom_site_aniso_U_12
Ru2 0.02001(11) 0.02487(12) 0.02510(12) -0.01055(9) 0.00155(8) -0.00098(9)
Ru1 0.01982(11) 0.02344(11) 0.02694(12) -0.01120(9) 0.00175(8) -0.00063(9)
O7 0.0257(10) 0.0271(10) 0.0312(11) -0.0109(9) 0.0014(8) -0.0024(8)
O1 0.0215(10) 0.0340(11) 0.0351(11) -0.0148(10) 0.0004(9) -0.0012(9)
O8 0.0249(10) 0.0291(11) 0.0314(11) -0.0142(9) 0.0035(8) -0.0009(8)
O5 0.0243(10) 0.0349(11) 0.0304(11) -0.0148(9) -0.0003(8) -0.0018(9)
O4 0.0269(11) 0.0296(11) 0.0302(11) -0.0132(9) 0.0037(8) -0.0026(9)
O3 0.0272(11) 0.0259(10) 0.0386(12) -0.0149(9) 0.0017(9) -0.0012(9)
O6 0.0251(10) 0.0349(11) 0.0307(11) -0.0150(9) 0.0041(8) -0.0011(9)
O2 0.0310(11) 0.0320(11) 0.0294(11) -0.0112(9) 0.0028(9) -0.0021(9)
N3 0.0215(11) 0.0209(11) 0.0285(12) -0.0116(9) 0.0015(9) -0.0014(9)
N1 0.0234(12) 0.0210(11) 0.0296(12) -0.0111(10) 0.0019(9) -0.0020(9)
N4 0.0233(12) 0.0284(12) 0.0296(12) -0.0137(10) 0.0045(10) -0.0061(10)
N5 0.0263(13) 0.0236(12) 0.0366(14) -0.0148(11) 0.0020(10) -0.0023(10)
N2 0.0220(12) 0.0271(12) 0.0287(12) -0.0126(10) 0.0004(9) -0.0028(10)
N6 0.0263(13) 0.0254(12) 0.0338(13) -0.0115(10) 0.0032(10) -0.0045(10)
C1 0.0215(13) 0.0250(13) 0.0277(13) -0.0118(11) 0.0043(11) -0.0003(11)
C28 0.0222(14) 0.0288(15) 0.0351(16) -0.0089(13) -0.0015(12) -0.0022(12)
C9 0.0243(14) 0.0243(13) 0.0289(14) -0.0121(11) 0.0046(11) -0.0019(11)
C18 0.0247(15) 0.0352(16) 0.0399(17) -0.0194(14) -0.0009(13) 0.0014(13)
C10 0.0272(14) 0.0283(14) 0.0324(15) -0.0166(12) 0.0063(12) -0.0078(12)
C33 0.0249(14) 0.0306(15) 0.0313(15) -0.0108(12) -0.0004(12) -0.0039(12)
C35 0.0229(14) 0.0396(17) 0.0342(16) -0.0197(14) 0.0039(12) -0.0043(13)
C30 0.0249(15) 0.0337(16) 0.0383(17) -0.0133(14) 0.0063(13) -0.0006(13)
C2 0.0267(14) 0.0260(14) 0.0319(15) -0.0134(12) 0.0033(12) -0.0048(12)
C15 0.0265(15) 0.0301(15) 0.0379(16) -0.0189(13) 0.0085(12) -0.0044(12)
C11 0.0287(16) 0.0412(18) 0.0414(18) -0.0221(15) 0.0042(13) -0.0089(14)
C23 0.0222(14) 0.0343(16) 0.0492(19) -0.0257(15) 0.0028(13) -0.0027(12)
C7 0.0302(15) 0.0286(15) 0.0313(15) -0.0139(12) 0.0021(12) -0.0049(12)
C8 0.0305(16) 0.0297(15) 0.0455(19) -0.0179(14) -0.0033(14) 0.0052(13)
C14 0.0336(17) 0.0299(16) 0.050(2) -0.0177(15) 0.0112(15) -0.0078(13)
C20 0.0341(17) 0.0356(17) 0.0325(16) -0.0137(14) 0.0014(13) -0.0022(14)
C27 0.0316(17) 0.0437(19) 0.0406(18) -0.0148(16) -0.0072(14) -0.0031(15)
C25 0.0254(15) 0.0417(18) 0.0339(16) -0.0188(14) 0.0030(12) -0.0080(13)
C29 0.0231(15) 0.0433(19) 0.0438(19) -0.0179(16) 0.0003(13) 0.0029(14)
C13 0.0348(18) 0.0371(18) 0.060(2) -0.0261(17) 0.0103(16) -0.0149(15)
C3 0.0295(16) 0.0324(16) 0.0427(18) -0.0176(14) -0.0033(13) -0.0016(13)
C12 0.0298(17) 0.048(2) 0.054(2) -0.0278(18) 0.0065(15) -0.0146(15)
C36 0.0343(18) 0.048(2) 0.0445(19) -0.0281(17) 0.0118(15) -0.0077(15)
C34 0.0349(17) 0.0380(17) 0.0347(16) -0.0148(14) 0.0112(13) -0.0094(14)
C16 0.0331(18) 0.0291(16) 0.047(2) -0.0020(15) -0.0022(15) -0.0034(14)
C22 0.051(2) 0.0370(19) 0.068(3) -0.0314(19) 0.009(2) -0.0056(17)
C19 0.0364(18) 0.046(2) 0.0348(17) -0.0139(15) -0.0065(14) 0.0001(16)
C24 0.0326(17) 0.0429(18) 0.0436(18) -0.0273(16) 0.0059(14) -0.0093(15)
C32 0.0378(18) 0.0348(17) 0.0442(19) -0.0101(15) 0.0074(15) -0.0097(15)
C6 0.0437(19) 0.0262(15) 0.0447(19) -0.0188(14) 0.0038(15) -0.0055(14)
C31 0.0362(19) 0.061(3) 0.047(2) -0.0247(19) 0.0148(16) 0.0009(18)
C4 0.042(2) 0.0377(18) 0.049(2) -0.0210(16) -0.0055(16) -0.0091(16)
C26 0.044(2) 0.055(2) 0.0390(19) -0.0195(17) 0.0128(16) -0.0137(18)
C17 0.0272(17) 0.069(3) 0.051(2) -0.032(2) -0.0028(15) -0.0022(17)
C5 0.047(2) 0.0348(18) 0.053(2) -0.0252(17) 0.0011(17) -0.0098(16)
C21 0.054(3) 0.074(3) 0.0289(18) -0.0087(18) 0.0055(17) -0.008(2)

loop_
_atom_type_symbol
_atom_type_description
_atom_type_scat_dispersion_real
_atom_type_scat_dispersion_imag
_atom_type_scat_source
C C 0.0033 0.0016 'International Tables Vol C Tables 4.2.6.8 and 6.1.1.4'
H H 0.0000 0.0000 'International Tables Vol C Tables 4.2.6.8 and 6.1.1.4'
N N 0.0061 0.0033 'International Tables Vol C Tables 4.2.6.8 and 6.1.1.4'
O O 0.0106 0.0060 'International Tables Vol C Tables 4.2.6.8 and 6.1.1.4'
Ru Ru -1.2594 0.8363 'International Tables Vol C Tables 4.2.6.8 and 6.1.1.4'

loop_
_geom_angle_atom_site_label_1
_geom_angle_atom_site_label_2
_geom_angle_atom_site_label_3
_geom_angle
_geom_angle_site_symmetry_1
_geom_angle_site_symmetry_3
_geom_angle_publ_flag
O8 Ru2 O7 92.75(9) . . ?
O8 Ru2 O5 85.44(9) . . ?
O8 Ru2 O6 174.08(9) . . ?
O5 Ru2 O7 84.40(9) . . ?
O5 Ru2 O6 90.73(9) . . ?
O6 Ru2 O7 91.36(9) . . ?
N3 Ru2 O7 98.55(9) . . ?
N3 Ru2 O8 89.55(9) . . ?
N3 Ru2 O5 174.31(9) . . ?
N3 Ru2 O6 94.05(9) . . ?
N3 Ru2 N4 77.79(10) . . ?
N4 Ru2 O7 176.12(9) . . ?
N4 Ru2 O8 85.98(9) . . ?
N4 Ru2 O5 99.14(10) . . ?
N4 Ru2 O6 90.19(10) . . ?
O1 Ru1 O3 84.55(9) . . ?
O4 Ru1 O1 83.93(9) . . ?
O4 Ru1 O3 93.21(9) . . ?
O4 Ru1 O2 173.93(9) . . ?
O2 Ru1 O1 90.82(9) . . ?
O2 Ru1 O3 89.33(9) . . ?
N1 Ru1 O1 172.40(10) . . ?
N1 Ru1 O4 89.76(10) . . ?
N1 Ru1 O3 100.08(9) . . ?
N1 Ru1 O2 95.23(10) . . ?
N1 Ru1 N2 76.81(10) . . ?
N2 Ru1 O1 98.52(10) . . ?
N2 Ru1 O4 86.69(9) . . ?
N2 Ru1 O3 176.90(9) . . ?
N2 Ru1 O2 91.08(10) . . ?
C33 O7 Ru2 123.0(2) . . ?
C18 O1 Ru1 124.9(2) . . ?
C35 O8 Ru2 124.5(2) . . ?
C28 O5 Ru2 124.8(2) . . ?
C25 O4 Ru1 123.4(2) . . ?
C23 O3 Ru1 122.5(2) . . ?
C30 O6 Ru2 124.9(2) . . ?
C20 O2 Ru1 125.5(2) . . ?
N1 N3 Ru2 115.36(17) . . ?
C1 N3 Ru2 137.4(2) . . ?
C1 N3 N1 107.2(2) . . ?
N3 N1 Ru1 115.21(18) . . ?
C9 N1 Ru1 137.1(2) . . ?
C9 N1 N3 107.6(2) . . ?
C9 N4 Ru2 112.6(2) . . ?
C9 N4 C10 107.3(3) . . ?
C10 N4 Ru2 140.1(2) . . ?
C1 N5 C7 106.0(2) . . ?
C1 N5 C8 130.1(3) . . ?
C7 N5 C8 122.7(3) . . ?
C1 N2 Ru1 113.7(2) . . ?
C1 N2 C2 107.5(2) . . ?
C2 N2 Ru1 138.8(2) . . ?
C9 N6 C15 106.4(3) . . ?
C9 N6 C16 129.0(3) . . ?
C15 N6 C16 122.8(3) . . ?
N3 C1 N5 128.5(3) . . ?
N2 C1 N3 120.0(3) . . ?
N2 C1 N5 111.1(3) . . ?
O5 C28 C27 115.0(3) . . ?
O5 C28 C29 125.5(3) . . ?
C29 C28 C27 119.4(3) . . ?
N1 C9 N6 127.8(3) . . ?
N4 C9 N1 120.9(3) . . ?
N4 C9 N6 111.1(3) . . ?
O1 C18 C19 126.4(3) . . ?
O1 C18 C17 114.8(3) . . ?
C19 C18 C17 118.8(3) . . ?
N4 C10 C15 108.2(3) . . ?
N4 C10 C11 131.0(3) . . ?
C11 C10 C15 120.8(3) . . ?
O7 C33 C34 126.2(3) . . ?
O7 C33 C32 115.6(3) . . ?
C34 C33 C32 118.2(3) . . ?
O8 C35 C36 114.6(3) . . ?
O8 C35 C34 126.0(3) . . ?
C34 C35 C36 119.4(3) . . ?
O6 C30 C29 126.0(3) . . ?
O6 C30 C31 114.6(3) . . ?
C29 C30 C31 119.4(3) . . ?
N2 C2 C7 107.8(3) . . ?
N2 C2 C3 131.1(3) . . ?
C3 C2 C7 121.1(3) . . ?
N6 C15 C10 107.0(3) . . ?
C14 C15 N6 131.3(3) . . ?
C14 C15 C10 121.7(3) . . ?
C10 C11 C12 117.6(3) . . ?
O3 C23 C22 114.4(3) . . ?
O3 C23 C24 126.6(3) . . ?
C24 C23 C22 119.0(3) . . ?
N5 C7 C2 107.6(3) . . ?
N5 C7 C6 131.2(3) . . ?
C6 C7 C2 121.2(3) . . ?
C15 C14 C13 116.9(3) . . ?
O2 C20 C19 125.9(3) . . ?
O2 C20 C21 114.0(3) . . ?
C19 C20 C21 120.1(3) . . ?
O4 C25 C24 126.7(3) . . ?
O4 C25 C26 114.0(3) . . ?
C24 C25 C26 119.1(3) . . ?
C30 C29 C28 127.2(3) . . ?
C14 C13 C12 121.6(3) . . ?
C2 C3 C4 117.6(3) . . ?
C11 C12 C13 121.3(3) . . ?
C35 C34 C33 127.5(3) . . ?
C18 C19 C20 126.1(3) . . ?
C23 C24 C25 127.2(3) . . ?
C5 C6 C7 117.1(3) . . ?
C3 C4 C5 120.8(3) . . ?
C6 C5 C4 122.1(3) . . ?

loop_
_geom_bond_atom_site_label_1
_geom_bond_atom_site_label_2
_geom_bond_distance
_geom_bond_site_symmetry_2
_geom_bond_publ_flag
Ru2 O7 2.055(2) . ?
Ru2 O8 2.011(2) . ?
Ru2 O5 2.047(2) . ?
Ru2 O6 2.049(2) . ?
Ru2 N3 1.984(2) . ?
Ru2 N4 2.009(3) . ?
Ru1 O1 2.037(2) . ?
Ru1 O4 2.011(2) . ?
Ru1 O3 2.056(2) . ?
Ru1 O2 2.028(2) . ?
Ru1 N1 1.988(2) . ?
Ru1 N2 1.999(2) . ?
O7 C33 1.275(4) . ?
O1 C18 1.267(4) . ?
O8 C35 1.273(4) . ?
O5 C28 1.276(4) . ?
O4 C25 1.274(4) . ?
O3 C23 1.283(4) . ?
O6 C30 1.271(4) . ?
O2 C20 1.269(4) . ?
N3 N1 1.430(3) . ?
N3 C1 1.360(4) . ?
N1 C9 1.358(4) . ?
N4 C9 1.345(4) . ?
N4 C10 1.375(4) . ?
N5 C1 1.383(4) . ?
N5 C7 1.386(4) . ?
N5 C8 1.455(4) . ?
N2 C1 1.339(4) . ?
N2 C2 1.379(4) . ?
N6 C9 1.378(4) . ?
N6 C15 1.391(4) . ?
N6 C16 1.457(4) . ?
C28 C27 1.500(4) . ?
C28 C29 1.397(5) . ?
C18 C19 1.392(5) . ?
C18 C17 1.516(5) . ?
C10 C15 1.408(4) . ?
C10 C11 1.385(4) . ?
C33 C34 1.400(5) . ?
C33 C32 1.507(5) . ?
C35 C36 1.505(4) . ?
C35 C34 1.394(5) . ?
C30 C29 1.385(5) . ?
C30 C31 1.512(5) . ?
C2 C7 1.404(4) . ?
C2 C3 1.384(4) . ?
C15 C14 1.388(5) . ?
C11 C12 1.389(5) . ?
C23 C22 1.512(5) . ?
C23 C24 1.386(5) . ?
C7 C6 1.394(4) . ?
C14 C13 1.388(5) . ?
C20 C19 1.400(5) . ?
C20 C21 1.498(5) . ?
C25 C24 1.400(5) . ?
C25 C26 1.502(5) . ?
C13 C12 1.397(5) . ?
C3 C4 1.390(5) . ?
C6 C5 1.375(5) . ?
C4 C5 1.397(5) . ?

loop_
_smtbx_masks_void_nr
_smtbx_masks_void_average_x
_smtbx_masks_void_average_y
_smtbx_masks_void_average_z
_smtbx_masks_void_volume
_smtbx_masks_void_count_electrons
_smtbx_masks_void_content
1 0.000 0.000 0.500 177.6 42.7 ?
